data_2011429
loop_
_publ_author_name
'Li, Xue'
'Dou, Jian-Min'
'Liu, Ying'
'Zhu, Lan-Ying'
'Zheng, Pei-Ju'

_publ_section_title
;
 A novel Pt^II^--dibenzo-18-crown-6 (DB18C6) complex
;
_journal_issue 10
_journal_name_full 'Acta Crystallographica Section C'
_journal_page_first 1185
_journal_page_last 1187
_journal_paper_doi 10.1107/S010827010000929X
_journal_volume 56
_journal_year 2000
_chemical_formula_iupac '[K (C20 H24 O6)]2 [Pt (S C N)4]'
_chemical_formula_moiety '2C22 H24 K1 N2 O6 1+, C4 N4 Pt S4 2-'
_chemical_formula_sum 'C44 H48 K2 N4 O12 Pt S4'
_chemical_formula_weight 1226.40
_chemical_name_common '[K(DB18C6)]~2~[Pt(SCN)~4~]'
_chemical_name_systematic
;
[2,5,8,15,18,21-hexaoxatricyclo[20.4.0.1^9,14^]hexacosa-
1(22)9(14),10,12,23,25-hexadiene-\k^6^O]potassium(I)
tetrakis(thiocyanato-S)platinum(II)
;
_space_group_IT_number 2
_symmetry_cell_setting triclinic
_symmetry_space_group_name_Hall '-P 1'
_symmetry_space_group_name_H-M 'P -1'
_cell_angle_alpha 106.21(2)
_cell_angle_beta 82.77(3)
_cell_angle_gamma 99.72(3)
_cell_formula_units_Z 1
_cell_length_a 8.553(5)
_cell_length_b 13.127(3)
_cell_length_c 11.819(3)
_cell_measurement_reflns_used 25
_cell_measurement_temperature 293(2)
_cell_measurement_theta_max 14.39
_cell_measurement_theta_min 11.08
_cell_volume 1251.6(9)
_computing_cell_refinement 'CAD-4 Manual'
_computing_data_collection 'CAD-4 Manual (Enraf-Nonius, 1988)'
_computing_data_reduction 'SDP-Plus (Frenz, 1985)'
_computing_molecular_graphics 'ORTEP-3 (Farrugia, 1996)'
_computing_publication_material SHELXL97
_computing_structure_refinement 'SHELXL97 (Sheldrick, 1997)'
_computing_structure_solution 'DIRDIF96 (Beurskens et al., 1996)'
_diffrn_ambient_temperature 293(2)
_diffrn_measured_fraction_theta_full .999
_diffrn_measured_fraction_theta_max .999
_diffrn_measurement_device_type 'Enraf-Nonius CAD-4'
_diffrn_measurement_method \w/2\q
_diffrn_radiation_monochromator graphite
_diffrn_radiation_source 'fine-focus sealed tube'
_diffrn_radiation_type MoK\a
_diffrn_radiation_wavelength .71073
_diffrn_reflns_av_R_equivalents .014
_diffrn_reflns_av_sigmaI/netI .0283
_diffrn_reflns_limit_h_max 10
_diffrn_reflns_limit_h_min -10
_diffrn_reflns_limit_k_max 15
_diffrn_reflns_limit_k_min 0
_diffrn_reflns_limit_l_max 13
_diffrn_reflns_limit_l_min -14
_diffrn_reflns_number 4702
_diffrn_reflns_theta_full 25.17
_diffrn_reflns_theta_max 25.17
_diffrn_reflns_theta_min 1.63
_diffrn_standards_decay_% 3.9
_diffrn_standards_interval_count 200
_diffrn_standards_number 3
_exptl_absorpt_coefficient_mu 3.199
_exptl_absorpt_correction_T_max .449
_exptl_absorpt_correction_T_min .400
_exptl_absorpt_correction_type '\y scan'
_exptl_absorpt_process_details '(North et al., 1968)'
_exptl_crystal_colour orange
_exptl_crystal_density_diffrn 1.627
_exptl_crystal_density_method 'not measured'
_exptl_crystal_description prism
_exptl_crystal_F_000 616
_exptl_crystal_size_max .30
_exptl_crystal_size_mid .25
_exptl_crystal_size_min .25
_refine_diff_density_max 1.172
_refine_diff_density_min -.560
_refine_ls_extinction_method none
_refine_ls_goodness_of_fit_ref .906
_refine_ls_hydrogen_treatment constr
_refine_ls_matrix_type full
_refine_ls_number_parameters 304
_refine_ls_number_reflns 4487
_refine_ls_number_restraints 0
_refine_ls_restrained_S_all .906
_refine_ls_R_factor_all .034
_refine_ls_R_factor_gt .025
_refine_ls_shift/su_max <0.001
_refine_ls_shift/su_mean .000
_refine_ls_structure_factor_coef Fsqd
_refine_ls_weighting_details 'calc w = 1/[\s^2^(Fo^2^)+(0.0595P)^2^+0.5854P] where P = (Fo^2^+2Fc^2^)/3'
_refine_ls_weighting_scheme calc
_refine_ls_wR_factor_ref .075
_reflns_number_gt 4124
_reflns_number_total 4487
_reflns_threshold_expression I>2\s(I)
_cod_data_source_file oa1101.cif
_cod_data_source_block I
_cod_depositor_comments
;
The following automatic conversions were performed:
'_symmetry_cell_setting' value 'Triclinic' changed to 'triclinic'
according to '/home/saulius/struct/CIF-dictionaries/cif_core.dic'
dictionary named 'cif_core.dic' version 2.4.1 from 2010-06-29.

Automatic conversion script
Id: cif_fix_enum 1527 2010-12-29 10:47:43Z saulius 

The following automatic conversions were performed:

'_symmetry_cell_setting' value 'Triclinic' changed to 'triclinic'
according to /home/saulius/struct/CIF-dictionaries/cif_core.dic
dictionary named 'cif_core.dic' version 2.4.1 from 2010-06-29.

Automatic conversion script
Id: cif_fix_values 1715 2011-07-08 13:25:40Z adriana 

2017-05-06
Fixed wrong formula (asymetric unit contents were indicated instead).
               miguel
;
_cod_original_cell_volume 1251.6(8)
_cod_original_formula_sum 'C22 H24 K N2 O6 Pt0.50 S2'
_cod_database_code 2011429

loop_
_symmetry_equiv_pos_as_xyz
'x, y, z'
'-x, -y, -z'

loop_
_atom_site_label
_atom_site_fract_x
_atom_site_fract_y
_atom_site_fract_z
_atom_site_U_iso_or_equiv
_atom_site_adp_type
_atom_site_calc_flag
_atom_site_refinement_flags
_atom_site_occupancy
_atom_site_disorder_assembly
_atom_site_disorder_group
_atom_site_type_symbol
Pt1 .5000 .0000 .5000 .04409(9) Uani d S 1 . . Pt
S1 .4189(2) .16702(10) .56576(12) .0807(4) Uani d . 1 . . S
S2 .59788(18) .02369(11) .68162(10) .0737(3) Uani d . 1 . . S
N1 .3798(7) .2485(4) .3746(5) .0974(15) Uani d . 1 . . N
N2 .6689(9) .2439(4) .7860(4) .119(2) Uani d . 1 . . N
C1 .3947(6) .2095(4) .4483(5) .0688(12) Uani d . 1 . . C
C2 .6399(7) .1550(5) .7407(4) .0771(14) Uani d . 1 . . C
O1 -.0744(4) .3825(2) .3810(3) .0646(7) Uani d . 1 . . O
O2 .1247(4) .4522(2) .2284(3) .0700(8) Uani d . 1 . . O
O3 .3247(4) .3183(3) .0689(3) .0671(8) Uani d . 1 . . O
O4 .2723(4) .0992(2) .0632(3) .0629(7) Uani d . 1 . . O
O5 .0648(4) .0274(2) .2113(3) .0596(7) Uani d . 1 . . O
O6 -.0996(4) .1683(3) .3897(2) .0620(7) Uani d . 1 . . O
C11 -.1234(6) .4565(3) .3377(4) .0657(11) Uani d . 1 . . C
C12 -.0158(7) .4952(3) .2548(4) .0696(12) Uani d . 1 . . C
C13 .2397(8) .4870(4) .1428(5) .0910(18) Uani d . 1 . . C
H13A .2743 .5634 .1698 .109 Uiso calc R 1 . . H
H13B .1937 .4724 .0680 .109 Uiso calc R 1 . . H
C14 .3765(7) .4270(4) .1284(6) .0860(16) Uani d . 1 . . C
H14A .4653 .4569 .0824 .103 Uiso calc R 1 . . H
H14B .4107 .4314 .2050 .103 Uiso calc R 1 . . H
C15 .4496(5) .2542(4) .0500(4) .0714(12) Uani d . 1 . . C
H15A .4841 .2547 .1253 .086 Uiso calc R 1 . . H
H15B .5399 .2830 .0043 .086 Uiso calc R 1 . . H
C16 .3903(6) .1437(4) -.0143(4) .0671(11) Uani d . 1 . . C
H16A .3438 .1438 -.0850 .080 Uiso calc R 1 . . H
H16B .4771 .1013 -.0376 .080 Uiso calc R 1 . . H
C17 .2148(5) -.0079(4) .0271(4) .0591(10) Uani d . 1 . . C
C18 .1033(5) -.0472(4) .1077(4) .0603(10) Uani d . 1 . . C
C19 -.0457(6) -.0087(4) .2988(4) .0675(12) Uani d . 1 . . C
H19A -.0146 -.0716 .3129 .081 Uiso calc R 1 . . H
H19B -.1516 -.0278 .2713 .081 Uiso calc R 1 . . H
C20 -.0457(5) .0791(4) .4098(4) .0641(11) Uani d . 1 . . C
H20A -.1150 .0548 .4715 .077 Uiso calc R 1 . . H
H20B .0610 .0996 .4357 .077 Uiso calc R 1 . . H
C21 -.1061(6) .2558(4) .4935(4) .0720(12) Uani d . 1 . . C
H21A .0004 .2845 .5173 .086 Uiso calc R 1 . . H
H21B -.1685 .2315 .5578 .086 Uiso calc R 1 . . H
C22 -.1804(6) .3401(4) .4668(4) .0713(12) Uani d . 1 . . C
H22A -.2826 .3099 .4354 .086 Uiso calc R 1 . . H
H22B -.1973 .3967 .5382 .086 Uiso calc R 1 . . H
C112 -.2691(7) .4943(4) .3701(6) .0850(15) Uani d . 1 . . C
H112 -.3415 .4698 .4256 .102 Uiso calc R 1 . . H
C113 -.3046(8) .5701(4) .3175(7) .102(2) Uani d . 1 . . C
H113 -.4026 .5951 .3371 .122 Uiso calc R 1 . . H
C115 -.0544(9) .5713(4) .2069(6) .0921(18) Uani d . 1 . . C
H115 .0180 .5980 .1530 .111 Uiso calc R 1 . . H
C114 -.1978(10) .6076(5) .2380(7) .107(2) Uani d . 1 . . C
H114 -.2230 .6585 .2047 .128 Uiso calc R 1 . . H
C171 .2604(6) -.0755(4) -.0787(4) .0748(13) Uani d . 1 . . C
H171 .3327 -.0495 -.1332 .090 Uiso calc R 1 . . H
C172 .1977(8) -.1833(5) -.1036(6) .0893(18) Uani d . 1 . . C
H172 .2294 -.2295 -.1750 .107 Uiso calc R 1 . . H
C173 .0918(8) -.2222(5) -.0262(6) .0886(17) Uani d . 1 . . C
H173 .0524 -.2949 -.0438 .106 Uiso calc R 1 . . H
C174 .0412(7) -.1536(4) .0802(5) .0793(14) Uani d . 1 . . C
H174 -.0345 -.1800 .1324 .095 Uiso calc R 1 . . H
K1 .13057(11) .24350(7) .24062(8) .0566(2) Uani d . 1 . . K

loop_
_atom_site_aniso_label
_atom_site_aniso_U_11
_atom_site_aniso_U_22
_atom_site_aniso_U_33
_atom_site_aniso_U_12
_atom_site_aniso_U_13
_atom_site_aniso_U_23
Pt1 .04486(12) .04380(12) .04286(12) .00907(8) .00311(7) .01147(8)
S1 .1152(11) .0597(7) .0708(7) .0390(7) -.0033(7) .0093(6)
S2 .0959(9) .0741(7) .0535(6) .0182(6) -.0157(6) .0129(5)
N1 .112(4) .089(3) .108(4) .010(3) -.041(3) .042(3)
N2 .187(6) .076(3) .068(3) -.040(4) -.013(3) .011(2)
C1 .065(3) .057(2) .087(3) .009(2) -.021(2) .017(2)
C2 .091(3) .084(4) .051(2) -.007(3) -.006(2) .021(2)
O1 .0611(17) .0650(18) .0667(18) .0116(14) .0033(14) .0180(14)
O2 .081(2) .0556(17) .072(2) .0080(15) .0080(16) .0219(15)
O3 .0658(18) .0654(18) .0654(18) .0006(14) .0048(14) .0191(15)
O4 .0644(17) .0676(18) .0549(16) .0160(14) .0085(13) .0153(14)
O5 .0659(17) .0566(16) .0584(16) .0051(13) -.0021(13) .0220(13)
O6 .0658(17) .0743(19) .0511(15) .0086(14) -.0029(13) .0268(14)
C11 .074(3) .043(2) .071(3) .0082(19) -.015(2) -.0039(19)
C12 .092(3) .044(2) .065(3) .004(2) -.013(2) .0028(19)
C13 .120(5) .053(3) .095(4) -.003(3) .017(3) .032(3)
C14 .075(3) .072(3) .099(4) -.015(3) .016(3) .028(3)
C15 .054(2) .090(3) .068(3) .010(2) .009(2) .022(2)
C16 .061(2) .085(3) .056(2) .022(2) .0076(19) .020(2)
C17 .059(2) .069(3) .056(2) .023(2) -.0147(19) .014(2)
C18 .063(2) .061(2) .065(3) .0176(19) -.023(2) .017(2)
C19 .066(3) .071(3) .076(3) -.003(2) -.010(2) .042(2)
C20 .061(2) .081(3) .059(2) .000(2) -.0029(19) .039(2)
C21 .076(3) .092(3) .044(2) .004(3) .006(2) .023(2)
C22 .068(3) .082(3) .057(2) .014(2) .012(2) .012(2)
C112 .079(3) .065(3) .100(4) .018(3) -.008(3) -.001(3)
C113 .096(4) .055(3) .146(6) .030(3) -.035(4) -.009(3)
C115 .124(5) .046(3) .105(4) .018(3) -.018(4) .012(3)
C114 .136(6) .060(3) .132(6) .027(4) -.036(5) .021(4)
C171 .075(3) .092(4) .060(3) .036(3) -.016(2) .005(2)
C172 .096(4) .089(4) .079(4) .035(3) -.034(3) -.010(3)
C173 .103(4) .066(3) .096(4) .015(3) -.050(4) .000(3)
C174 .084(3) .068(3) .090(4) .005(3) -.035(3) .019(3)
K1 .0568(5) .0600(5) .0571(5) .0116(4) .0069(4) .0251(4)

loop_
_atom_type_symbol
_atom_type_description
_atom_type_scat_dispersion_real
_atom_type_scat_dispersion_imag
_atom_type_scat_source
C C .0033 .0016 'International Tables Vol C Tables 4.2.6.8 and 6.1.1.4'
H H .0000 .0000 'International Tables Vol C Tables 4.2.6.8 and 6.1.1.4'
N N .0061 .0033 'International Tables Vol C Tables 4.2.6.8 and 6.1.1.4'
O O .0106 .0060 'International Tables Vol C Tables 4.2.6.8 and 6.1.1.4'
Pt Pt -1.7033 8.3905 'International Tables Vol C Tables 4.2.6.8 and 6.1.1.4'
S S .1246 .1234 'International Tables Vol C Tables 4.2.6.8 and 6.1.1.4'
K K .2009 .2494 'International Tables Vol C Tables 4.2.6.8 and 6.1.1.4'

loop_
_geom_angle_atom_site_label_1
_geom_angle_atom_site_label_2
_geom_angle_atom_site_label_3
_geom_angle_site_symmetry_1
_geom_angle_site_symmetry_3
_geom_angle
_geom_angle_publ_flag
S1 Pt1 S1 2_656 . 180.0 yes
S1 Pt1 S2 2_656 . 90.10(5) yes
S1 Pt1 S2 . . 89.90(5) no
S1 Pt1 S2 2_656 2_656 89.90(5) no
S1 Pt1 S2 . 2_656 90.10(5) no
S2 Pt1 S2 . 2_656 180.0 no
C1 S1 Pt1 . . 108.95(18) no
C2 S2 Pt1 . . 107.31(19) no
C1 N1 K1 . . 134.7(4) no
N1 C1 S1 . . 173.5(5) no
N2 C2 S2 . . 176.8(5) no
C11 O1 C22 . . 118.0(4) no
C11 O1 K1 . . 120.2(3) no
C22 O1 K1 . . 115.0(3) no
C12 O2 C13 . . 118.1(4) no
C12 O2 K1 . . 120.0(3) no
C13 O2 K1 . . 114.7(3) no
C14 O3 C15 . . 111.4(4) no
C14 O3 K1 . . 103.1(3) no
C15 O3 K1 . . 100.6(3) no
C17 O4 C16 . . 118.0(3) no
C17 O4 K1 . . 124.5(2) no
C16 O4 K1 . . 115.7(3) no
C18 O5 C19 . . 118.1(4) no
C18 O5 K1 . . 123.7(2) no
C19 O5 K1 . . 116.7(3) no
C20 O6 C21 . . 112.8(3) no
C20 O6 K1 . . 105.6(2) no
C21 O6 K1 . . 104.4(2) no
O1 C11 C112 . . 124.6(5) no
O1 C11 C12 . . 115.7(4) no
C112 C11 C12 . . 119.7(5) no
O2 C12 C115 . . 125.1(5) no
O2 C12 C11 . . 115.0(4) no
C115 C12 C11 . . 119.9(5) no
O2 C13 C14 . . 107.4(4) no
O2 C13 H13A . . 110.2 no
C14 C13 H13A . . 110.2 no
O2 C13 H13B . . 110.2 no
C14 C13 H13B . . 110.2 no
H13A C13 H13B . . 108.5 no
O3 C14 C13 . . 107.4(5) no
O3 C14 K1 . . 52.6(2) no
C13 C14 K1 . . 88.0(3) no
O3 C14 H14A . . 110.2 no
C13 C14 H14A . . 110.2 no
K1 C14 H14A . . 159.2 no
O3 C14 H14B . . 110.2 no
C13 C14 H14B . . 110.2 no
K1 C14 H14B . . 72.5 no
H14A C14 H14B . . 108.5 no
O3 C15 C16 . . 108.9(4) no
O3 C15 K1 . . 54.4(2) no
C16 C15 K1 . . 87.7(3) no
O3 C15 H15A . . 109.9 no
C16 C15 H15A . . 109.9 no
K1 C15 H15A . . 71.6 no
O3 C15 H15B . . 109.9 no
C16 C15 H15B . . 109.9 no
K1 C15 H15B . . 160.5 no
H15A C15 H15B . . 108.3 no
O4 C16 C15 . . 107.9(4) no
O4 C16 H16A . . 110.1 no
C15 C16 H16A . . 110.1 no
O4 C16 H16B . . 110.1 no
C15 C16 H16B . . 110.1 no
H16A C16 H16B . . 108.4 no
C171 C17 O4 . . 124.6(5) no
C171 C17 C18 . . 120.0(5) no
O4 C17 C18 . . 115.3(4) no
C174 C18 O5 . . 124.9(5) no
C174 C18 C17 . . 119.5(5) no
O5 C18 C17 . . 115.6(4) no
O5 C19 C20 . . 108.6(4) no
O5 C19 H19A . . 110.0 no
C20 C19 H19A . . 110.0 no
O5 C19 H19B . . 110.0 no
C20 C19 H19B . . 110.0 no
H19A C19 H19B . . 108.4 no
O6 C20 C19 . . 109.4(3) no
O6 C20 K1 . . 50.62(18) no
C19 C20 K1 . . 86.3(2) no
O6 C20 H20A . . 109.8 no
C19 C20 H20A . . 109.8 no
K1 C20 H20A . . 159.1 no
O6 C20 H20B . . 109.8 no
C19 C20 H20B . . 109.8 no
K1 C20 H20B . . 77.0 no
H20A C20 H20B . . 108.2 no
O6 C21 C22 . . 108.6(4) no
O6 C21 K1 . . 51.36(19) no
C22 C21 K1 . . 88.3(2) no
O6 C21 H21A . . 110.0 no
C22 C21 H21A . . 110.0 no
K1 C21 H21A . . 74.1 no
O6 C21 H21B . . 110.0 no
C22 C21 H21B . . 110.0 no
K1 C21 H21B . . 158.5 no
H21A C21 H21B . . 108.3 no
O1 C22 C21 . . 107.9(4) no
O1 C22 H22A . . 110.1 no
C21 C22 H22A . . 110.1 no
O1 C22 H22B . . 110.1 no
C21 C22 H22B . . 110.1 no
H22A C22 H22B . . 108.4 no
C11 C112 C113 . . 118.6(6) no
C11 C112 H112 . . 120.7 no
C113 C112 H112 . . 120.7 no
C114 C113 C112 . . 120.9(6) no
C114 C113 H113 . . 119.5 no
C112 C113 H113 . . 119.5 no
C114 C115 C12 . . 120.4(7) no
C114 C115 H115 . . 119.8 no
C12 C115 H115 . . 119.8 no
C113 C114 C115 . . 120.6(6) no
C113 C114 H114 . . 119.7 no
C115 C114 H114 . . 119.7 no
C17 C171 C172 . . 119.3(6) no
C17 C171 H171 . . 120.3 no
C172 C171 H171 . . 120.3 no
C173 C172 C171 . . 121.2(5) no
C173 C172 K1 . 2 77.8(3) no
C171 C172 K1 . 2 114.2(3) no
C173 C172 H172 . . 119.4 no
C171 C172 H172 . . 119.4 no
K1 C172 H172 2 . 78.4 no
C172 C173 C174 . . 120.0(6) no
C172 C173 K1 . 2 78.5(3) no
C174 C173 K1 . 2 112.9(4) no
C172 C173 H173 . . 120.0 no
C174 C173 H173 . . 120.0 no
K1 C173 H173 2 . 79.1 no
C18 C174 C173 . . 120.0(6) no
C18 C174 H174 . . 120.0 no
C173 C174 H174 . . 120.0 no
O4 K1 O6 . . 118.27(10) yes
O4 K1 O5 . . 56.68(9) yes
O6 K1 O5 . . 61.67(10) yes
O4 K1 O3 . . 62.10(10) yes
O6 K1 O3 . . 170.96(10) yes
O5 K1 O3 . . 118.43(10) yes
O4 K1 N1 . . 87.26(15) no
O6 K1 N1 . . 94.61(14) no
O5 K1 N1 . . 88.88(13) no
O3 K1 N1 . . 94.43(15) no
O4 K1 O2 . . 121.89(10) yes
O6 K1 O2 . . 115.92(10) yes
O5 K1 O2 . . 163.19(10) yes
O3 K1 O2 . . 61.05(10) yes
N1 K1 O2 . . 107.91(13) no
O4 K1 O1 . . 165.05(10) yes
O6 K1 O1 . . 61.33(10) yes
O5 K1 O1 . . 121.47(10) yes
O3 K1 O1 . . 115.70(10) yes
N1 K1 O1 . . 107.67(15) no
O2 K1 O1 . . 54.79(9) yes
O4 K1 C173 . 2 79.66(14) no
O6 K1 C173 . 2 97.79(16) no
O5 K1 C173 . 2 89.81(12) no
O3 K1 C173 . 2 73.25(16) no
N1 K1 C173 . 2 165.13(19) no
O2 K1 C173 . 2 73.82(13) no
O1 K1 C173 . 2 85.57(14) no
O4 K1 C172 . 2 90.46(13) no
O6 K1 C172 . 2 74.13(16) no
O5 K1 C172 . 2 78.17(14) no
O3 K1 C172 . 2 96.91(16) no
N1 K1 C172 . 2 165.76(17) no
O2 K1 C172 . 2 85.18(14) no
O1 K1 C172 . 2 74.94(13) no
C173 K1 C172 2 2 23.67(16) yes
O4 K1 C15 . . 44.48(11) no
O6 K1 C15 . . 160.26(12) no
O5 K1 C15 . . 99.93(12) no
O3 K1 C15 . . 24.98(12) no
N1 K1 C15 . . 76.95(16) no
O2 K1 C15 . . 83.78(12) no
O1 K1 C15 . . 138.11(12) no
C173 K1 C15 2 . 88.70(17) no
C172 K1 C15 2 . 110.83(16) no
O4 K1 C14 . . 84.36(12) no
O6 K1 C14 . . 157.37(12) no
O5 K1 C14 . . 140.91(12) no
O3 K1 C14 . . 24.32(12) no
N1 K1 C14 . . 85.90(17) no
O2 K1 C14 . . 43.60(13) no
O1 K1 C14 . . 96.92(13) no
C173 K1 C14 2 . 85.80(18) no
C172 K1 C14 2 . 107.87(18) no
C15 K1 C14 . . 41.23(13) no
O4 K1 C21 . . 140.27(12) no
O6 K1 C21 . . 24.25(11) no
O5 K1 C21 . . 84.07(11) no
O3 K1 C21 . . 157.50(12) no
N1 K1 C21 . . 85.96(16) no
O2 K1 C21 . . 97.39(12) no
O1 K1 C21 . . 43.89(12) no
C173 K1 C21 2 . 108.63(17) no
C172 K1 C21 2 . 86.84(16) no
C15 K1 C21 . . 162.31(13) no
C14 K1 C21 . . 133.95(14) no

loop_
_geom_bond_atom_site_label_1
_geom_bond_atom_site_label_2
_geom_bond_site_symmetry_2
_geom_bond_distance
_geom_bond_publ_flag
Pt1 S1 2_656 2.3064(13) no
Pt1 S1 . 2.3064(13) yes
Pt1 S2 . 2.3232(13) yes
Pt1 S2 2_656 2.3232(14) no
S1 C1 . 1.681(5) no
S2 C2 . 1.664(6) no
N1 C1 . 1.156(7) no
N1 K1 . 2.792(5) yes
N2 C2 . 1.139(7) no
O1 C11 . 1.360(6) yes
O1 C22 . 1.440(6) yes
O1 K1 . 2.795(3) yes
O2 C12 . 1.377(6) yes
O2 C13 . 1.433(6) yes
O2 K1 . 2.793(3) yes
O3 C14 . 1.425(6) yes
O3 C15 . 1.428(6) yes
O3 K1 . 2.749(3) yes
O4 C17 . 1.372(5) yes
O4 C16 . 1.437(5) yes
O4 K1 . 2.716(3) yes
O5 C18 . 1.380(5) yes
O5 C19 . 1.436(5) yes
O5 K1 . 2.729(3) yes
O6 C20 . 1.416(6) yes
O6 C21 . 1.430(6) yes
O6 K1 . 2.720(3) yes
C11 C112 . 1.388(7) no
C11 C12 . 1.399(7) no
C12 C115 . 1.379(8) no
C13 C14 . 1.484(9) no
C13 H13A . .9700 no
C13 H13B . .9700 no
C14 K1 . 3.370(5) no
C14 H14A . .9700 no
C14 H14B . .9700 no
C15 C16 . 1.473(7) no
C15 K1 . 3.323(5) no
C15 H15A . .9700 no
C15 H15B . .9700 no
C16 H16A . .9700 no
C16 H16B . .9700 no
C17 C171 . 1.370(6) no
C17 C18 . 1.402(7) no
C18 C174 . 1.370(7) no
C19 C20 . 1.485(7) no
C19 H19A . .9700 no
C19 H19B . .9700 no
C20 K1 . 3.388(4) no
C20 H20A . .9700 no
C20 H20B . .9700 no
C21 C22 . 1.487(7) no
C21 K1 . 3.373(5) no
C21 H21A . .9700 no
C21 H21B . .9700 no
C22 H22A . .9700 no
C22 H22B . .9700 no
C112 C113 . 1.402(9) no
C112 H112 . .9300 no
C113 C114 . 1.359(10) no
C113 H113 . .9300 no
C115 C114 . 1.361(10) no
C115 H115 . .9300 no
C114 H114 . .9300 no
C171 C172 . 1.388(8) no
C171 H171 . .9300 no
C172 C173 . 1.347(9) no
C172 K1 2 3.288(6) yes
C172 H172 . .9300 no
C173 C174 . 1.393(8) no
C173 K1 2 3.279(6) yes
C173 H173 . .9300 no
C174 H174 . .9300 no
K1 C173 2 3.279(6) yes
K1 C172 2 3.288(6) yes

loop_
_geom_torsion_atom_site_label_1
_geom_torsion_atom_site_label_2
_geom_torsion_atom_site_label_3
_geom_torsion_atom_site_label_4
_geom_torsion_site_symmetry_1
_geom_torsion_site_symmetry_4
_geom_torsion
_geom_torsion_publ_flag
S1 Pt1 S1 C1 2_656 . -2E1(10) no
S2 Pt1 S1 C1 . . 159.79(19) yes
S2 Pt1 S1 C1 2_656 . -20.21(19) no
S1 Pt1 S2 C2 2_656 . 154.7(2) no
S1 Pt1 S2 C2 . . -25.3(2) no
S2 Pt1 S2 C2 2_656 . 13E1(10) no
K1 N1 C1 S1 . . -114(4) no
Pt1 S1 C1 N1 . . -158(4) no
Pt1 S2 C2 N2 . . 164(12) no
C22 O1 C11 C112 . . -.1(6) no
K1 O1 C11 C112 . . 149.5(4) no
C22 O1 C11 C12 . . 179.9(4) no
K1 O1 C11 C12 . . -30.5(5) no
C13 O2 C12 C115 . . -1.3(7) no
K1 O2 C12 C115 . . -150.4(4) no
C13 O2 C12 C11 . . 179.1(4) no
K1 O2 C12 C11 . . 30.1(5) no
O1 C11 C12 O2 . . .3(6) no
C112 C11 C12 O2 . . -179.7(4) no
O1 C11 C12 C115 . . -179.3(4) no
C112 C11 C12 C115 . . .7(7) no
C12 O2 C13 C14 . . -178.5(4) no
K1 O2 C13 C14 . . -27.8(6) no
C15 O3 C14 C13 . . 179.5(4) no
K1 O3 C14 C13 . . -73.4(4) no
C15 O3 C14 K1 . . -107.1(4) no
O2 C13 C14 O3 . . 70.2(6) no
O2 C13 C14 K1 . . 20.6(4) no
C14 O3 C15 C16 . . -178.6(4) no
K1 O3 C15 C16 . . 72.7(4) no
C14 O3 C15 K1 . . 108.7(4) no
C17 O4 C16 C15 . . -172.0(4) no
K1 O4 C16 C15 . . 22.9(5) no
O3 C15 C16 O4 . . -67.6(5) no
K1 C15 C16 O4 . . -16.7(3) no
C16 O4 C17 C171 . . -.9(6) no
K1 O4 C17 C171 . . 162.8(3) no
C16 O4 C17 C18 . . 178.4(4) no
K1 O4 C17 C18 . . -17.9(5) no
C19 O5 C18 C174 . . 1.5(6) no
K1 O5 C18 C174 . . -164.1(3) no
C19 O5 C18 C17 . . -178.4(4) no
K1 O5 C18 C17 . . 16.0(5) no
C171 C17 C18 C174 . . .4(6) no
O4 C17 C18 C174 . . -178.9(4) no
C171 C17 C18 O5 . . -179.7(4) no
O4 C17 C18 O5 . . 1.0(5) no
C18 O5 C19 C20 . . 169.5(3) no
K1 O5 C19 C20 . . -23.9(4) no
C21 O6 C20 C19 . . 178.8(4) no
K1 O6 C20 C19 . . -67.8(4) no
C21 O6 C20 K1 . . -113.4(4) no
O5 C19 C20 O6 . . 62.8(5) no
O5 C19 C20 K1 . . 17.0(3) no
C20 O6 C21 C22 . . -173.9(3) no
K1 O6 C21 C22 . . 71.9(4) no
C20 O6 C21 K1 . . 114.2(3) no
C11 O1 C22 C21 . . 175.9(4) no
K1 O1 C22 C21 . . 24.7(5) no
O6 C21 C22 O1 . . -66.3(5) no
K1 C21 C22 O1 . . -18.3(3) no
O1 C11 C112 C113 . . -179.4(5) no
C12 C11 C112 C113 . . .5(7) no
C11 C112 C113 C114 . . -1.3(9) no
O2 C12 C115 C114 . . 179.2(5) no
C11 C12 C115 C114 . . -1.3(8) no
C112 C113 C114 C115 . . .7(10) no
C12 C115 C114 C113 . . .5(10) no
O4 C17 C171 C172 . . 177.8(4) no
C18 C17 C171 C172 . . -1.4(6) no
C17 C171 C172 C173 . . .6(8) no
C17 C171 C172 K1 . 2 90.7(5) no
C171 C172 C173 C174 . . 1.1(8) no
K1 C172 C173 C174 2 . -109.9(5) no
C171 C172 C173 K1 . 2 111.0(5) no
O5 C18 C174 C173 . . -178.5(4) no
C17 C18 C174 C173 . . 1.4(7) no
C172 C173 C174 C18 . . -2.1(8) no
K1 C173 C174 C18 2 . -91.8(5) no
C17 O4 K1 O6 . . 14.5(3) no
C16 O4 K1 O6 . . 178.6(3) no
C17 O4 K1 O5 . . 17.8(3) no
C16 O4 K1 O5 . . -178.1(3) no
C17 O4 K1 O3 . . -155.2(3) no
C16 O4 K1 O3 . . 8.8(3) no
C17 O4 K1 N1 . . 108.3(3) no
C16 O4 K1 N1 . . -87.6(3) no
C17 O4 K1 O2 . . -142.2(3) no
C16 O4 K1 O2 . . 21.8(3) no
C17 O4 K1 O1 . . -69.9(5) no
C16 O4 K1 O1 . . 94.2(5) no
C17 O4 K1 C173 . 2 -78.8(3) no
C16 O4 K1 C173 . 2 85.3(3) no
C17 O4 K1 C172 . 2 -57.6(3) no
C16 O4 K1 C172 . 2 106.4(3) no
C17 O4 K1 C15 . . -177.6(4) no
C16 O4 K1 C15 . . -13.5(3) no
C17 O4 K1 C14 . . -165.6(3) no
C16 O4 K1 C14 . . -1.5(3) no
C17 O4 K1 C21 . . 28.0(4) no
C16 O4 K1 C21 . . -168.0(3) no
C20 O6 K1 O4 . . 39.6(3) no
C21 O6 K1 O4 . . 158.8(3) no
C20 O6 K1 O5 . . 36.5(2) no
C21 O6 K1 O5 . . 155.7(3) no
C20 O6 K1 O3 . . 129.6(6) no
C21 O6 K1 O3 . . -111.3(7) no
C20 O6 K1 N1 . . -49.7(3) no
C21 O6 K1 N1 . . 69.4(3) no
C20 O6 K1 O2 . . -162.2(2) no
C21 O6 K1 O2 . . -43.0(3) no
C20 O6 K1 O1 . . -157.4(3) no
C21 O6 K1 O1 . . -38.2(3) no
C20 O6 K1 C173 . 2 122.1(3) no
C21 O6 K1 C173 . 2 -118.8(3) no
C20 O6 K1 C172 . 2 121.4(3) no
C21 O6 K1 C172 . 2 -119.4(3) no
C20 O6 K1 C15 . . 13.8(5) no
C21 O6 K1 C15 . . 133.0(4) no
C20 O6 K1 C14 . . -140.1(4) no
C21 O6 K1 C14 . . -20.9(5) no
C20 O6 K1 C21 . . -119.2(4) no
C18 O5 K1 O4 . . -17.0(3) no
C19 O5 K1 O4 . . 177.2(3) no
C18 O5 K1 O6 . . 159.7(3) no
C19 O5 K1 O6 . . -6.1(3) no
C18 O5 K1 O3 . . -10.1(3) no
C19 O5 K1 O3 . . -175.8(3) no
C18 O5 K1 N1 . . -104.5(3) no
C19 O5 K1 N1 . . 89.7(3) no
C18 O5 K1 O2 . . 73.5(5) no
C19 O5 K1 O2 . . -92.3(4) no
C18 O5 K1 O1 . . 145.4(3) no
C19 O5 K1 O1 . . -20.4(3) no
C18 O5 K1 C173 . 2 60.7(3) no
C19 O5 K1 C173 . 2 -105.1(3) no
C18 O5 K1 C172 . 2 81.5(3) no
C19 O5 K1 C172 . 2 -84.3(3) no
C18 O5 K1 C15 . . -27.9(3) no
C19 O5 K1 C15 . . 166.3(3) no
C18 O5 K1 C14 . . -22.4(4) no
C19 O5 K1 C14 . . 171.8(3) no
C18 O5 K1 C21 . . 169.5(3) no
C19 O5 K1 C21 . . 3.7(3) no
C14 O3 K1 O4 . . -154.3(3) no
C15 O3 K1 O4 . . -39.2(3) no
C14 O3 K1 O6 . . 110.9(7) no
C15 O3 K1 O6 . . -133.9(6) no
C14 O3 K1 O5 . . -160.9(3) no
C15 O3 K1 O5 . . -45.8(3) no
C14 O3 K1 N1 . . -69.8(3) no
C15 O3 K1 N1 . . 45.4(3) no
C14 O3 K1 O2 . . 38.3(3) no
C15 O3 K1 O2 . . 153.4(3) no
C14 O3 K1 O1 . . 42.3(3) no
C15 O3 K1 O1 . . 157.4(3) no
C14 O3 K1 C173 . 2 118.7(3) no
C15 O3 K1 C173 . 2 -126.2(3) no
C14 O3 K1 C172 . 2 118.8(3) no
C15 O3 K1 C172 . 2 -126.0(3) no
C14 O3 K1 C15 . . -115.1(4) no
C15 O3 K1 C14 . . 115.1(4) no
C14 O3 K1 C21 . . 20.4(5) no
C15 O3 K1 C21 . . 135.5(4) no
C1 N1 K1 O4 . . -100.4(7) no
C1 N1 K1 O6 . . 17.7(7) no
C1 N1 K1 O5 . . -43.7(7) no
C1 N1 K1 O3 . . -162.1(6) no
C1 N1 K1 O2 . . 136.9(6) no
C1 N1 K1 O1 . . 79.1(7) no
C1 N1 K1 C173 . 2 -128.7(7) no
C1 N1 K1 C172 . 2 -19.4(12) no
C1 N1 K1 C15 . . -144.2(7) no
C1 N1 K1 C14 . . 175.1(7) no
C1 N1 K1 C21 . . 40.4(7) no
C12 O2 K1 O4 . . 131.8(3) no
C13 O2 K1 O4 . . -18.3(4) no
C12 O2 K1 O6 . . -25.5(3) no
C13 O2 K1 O6 . . -175.6(4) no
C12 O2 K1 O5 . . 52.0(5) no
C13 O2 K1 O5 . . -98.0(5) no
C12 O2 K1 O3 . . 144.9(3) no
C13 O2 K1 O3 . . -5.2(4) no
C12 O2 K1 N1 . . -130.1(3) no
C13 O2 K1 N1 . . 79.9(4) no
C12 O2 K1 O1 . . -30.7(3) no
C13 O2 K1 O1 . . 179.2(4) no
C12 O2 K1 C173 . 2 65.4(3) no
C13 O2 K1 C173 . 2 -84.7(4) no
C12 O2 K1 C172 . 2 44.2(3) no
C13 O2 K1 C172 . 2 -105.8(4) no
C12 O2 K1 C15 . . 155.8(3) no
C13 O2 K1 C15 . . 5.8(4) no
C12 O2 K1 C14 . . 166.6(4) no
C13 O2 K1 C14 . . 16.5(4) no
C12 O2 K1 C21 . . -41.9(3) no
C13 O2 K1 C21 . . 168.0(4) no
C11 O1 K1 O4 . . -51.1(5) no
C22 O1 K1 O4 . . 99.4(5) no
C11 O1 K1 O6 . . -143.6(3) no
C22 O1 K1 O6 . . 6.8(3) no
C11 O1 K1 O5 . . -129.3(3) no
C22 O1 K1 O5 . . 21.2(3) no
C11 O1 K1 O3 . . 26.7(3) no
C22 O1 K1 O3 . . 177.2(3) no
C11 O1 K1 N1 . . 130.8(3) no
C22 O1 K1 N1 . . -78.7(3) no
C11 O1 K1 O2 . . 31.0(3) no
C22 O1 K1 O2 . . -178.5(3) no
C11 O1 K1 C173 . 2 -42.3(3) no
C22 O1 K1 C173 . 2 108.2(3) no
C11 O1 K1 C172 . 2 -63.8(3) no
C22 O1 K1 C172 . 2 86.7(3) no
C11 O1 K1 C15 . . 40.8(4) no
C22 O1 K1 C15 . . -168.7(3) no
C11 O1 K1 C14 . . 42.9(3) no
C22 O1 K1 C14 . . -166.6(3) no
C11 O1 K1 C21 . . -165.1(4) no
C22 O1 K1 C21 . . -14.7(3) no
O3 C15 K1 O4 . . 127.2(3) no
C16 C15 K1 O4 . . 11.9(2) no
O3 C15 K1 O6 . . 160.4(3) no
C16 C15 K1 O6 . . 45.1(5) no
O3 C15 K1 O5 . . 140.2(3) no
C16 C15 K1 O5 . . 24.9(3) no
C16 C15 K1 O3 . . -115.3(4) no
O3 C15 K1 N1 . . -133.3(3) no
C16 C15 K1 N1 . . 111.4(3) no
O3 C15 K1 O2 . . -23.2(3) no
C16 C15 K1 O2 . . -138.5(3) no
O3 C15 K1 O1 . . -31.2(3) no
C16 C15 K1 O1 . . -146.5(3) no
O3 C15 K1 C173 . 2 50.7(3) no
C16 C15 K1 C173 . 2 -64.6(3) no
O3 C15 K1 C172 . 2 59.2(3) no
C16 C15 K1 C172 . 2 -56.1(3) no
O3 C15 K1 C14 . . -34.5(3) no
C16 C15 K1 C14 . . -149.7(4) no
O3 C15 K1 C21 . . -118.0(4) no
C16 C15 K1 C21 . . 126.7(4) no
O3 C14 K1 O4 . . 22.6(3) no
C13 C14 K1 O4 . . 136.4(4) no
O3 C14 K1 O6 . . -157.6(3) no
C13 C14 K1 O6 . . -43.8(6) no
O3 C14 K1 O5 . . 27.1(4) no
C13 C14 K1 O5 . . 140.9(3) no
C13 C14 K1 O3 . . 113.8(5) no
O3 C14 K1 N1 . . 110.3(3) no
C13 C14 K1 N1 . . -136.0(4) no
O3 C14 K1 O2 . . -128.2(4) no
C13 C14 K1 O2 . . -14.5(3) no
O3 C14 K1 O1 . . -142.4(3) no
C13 C14 K1 O1 . . -28.6(4) no
O3 C14 K1 C173 . 2 -57.4(3) no
C13 C14 K1 C173 . 2 56.4(4) no
O3 C14 K1 C172 . 2 -66.0(3) no
C13 C14 K1 C172 . 2 47.7(4) no
O3 C14 K1 C15 . . 35.5(3) no
C13 C14 K1 C15 . . 149.2(5) no
O3 C14 K1 C21 . . -169.3(3) no
C13 C14 K1 C21 . . -55.6(4) no
O6 C21 K1 O4 . . -29.9(4) no
C22 C21 K1 O4 . . -145.5(3) no
C22 C21 K1 O6 . . -115.7(4) no
O6 C21 K1 O5 . . -21.4(3) no
C22 C21 K1 O5 . . -137.1(3) no
O6 C21 K1 O3 . . 157.5(3) no
C22 C21 K1 O3 . . 41.8(5) no
O6 C21 K1 N1 . . -110.7(3) no
C22 C21 K1 N1 . . 133.7(3) no
O6 C21 K1 O2 . . 141.8(3) no
C22 C21 K1 O2 . . 26.1(3) no
O6 C21 K1 O1 . . 128.5(3) no
C22 C21 K1 O1 . . 12.8(3) no
O6 C21 K1 C173 . 2 66.4(3) no
C22 C21 K1 C173 . 2 -49.3(3) no
O6 C21 K1 C172 . 2 57.0(3) no
C22 C21 K1 C172 . 2 -58.6(3) no
O6 C21 K1 C15 . . -125.5(4) no
C22 C21 K1 C15 . . 118.8(5) no
O6 C21 K1 C14 . . 169.0(3) no
C22 C21 K1 C14 . . 53.3(4) no
